data_2020321
loop_
_publ_author_name
'Acosta Quintero, Lina M.'
'Burgos, Isidro'
'Palma, Alirio'
'Cobo, Justo'
'Glidewell, Christopher'

_publ_section_title
;
 Similar molecular constitutions but different conformations and different
 supramolecular assemblies in two related fused tetracyclic
 benzo[<i>b</i>]pyrimido[5,4-<i>f</i>]azepine derivatives
;
_journal_coeditor_code SK3612
_journal_issue 1
_journal_name_full 'Acta Crystallographica Section C'
_journal_page_first 52
_journal_page_last 56
_journal_paper_doi 10.1107/S2053229615023876
_journal_volume 72
_journal_year 2016
_chemical_formula_iupac 'C16 H16 Cl N3'
_chemical_formula_moiety 'C16 H16 Cl N3'
_chemical_formula_sum 'C16 H16 Cl N3'
_chemical_formula_weight 285.77
_chemical_name_systematic (RS)-9-chloro-7-methyl-2,3,7,8-tetrahydro-1H-pyrimido[5',4':6,7]azepino[3,2,1-ij]-quinoline
_space_group_crystal_system triclinic
_space_group_IT_number 2
_space_group_name_Hall '-P 1'
_space_group_name_H-M_alt 'P -1'
_symmetry_space_group_name_Hall '-P 1'
_symmetry_space_group_name_H-M 'P -1'
_atom_sites_solution_hydrogens geom
_audit_creation_method SHELXL2014
_cell_angle_alpha 104.471(7)
_cell_angle_beta 101.049(6)
_cell_angle_gamma 111.324(5)
_cell_formula_units_Z 2
_cell_length_a 8.1840(10)
_cell_length_b 9.5399(12)
_cell_length_c 10.2185(19)
_cell_measurement_reflns_used 4161
_cell_measurement_temperature 100(2)
_cell_measurement_theta_max 30.553
_cell_measurement_theta_min 2.167
_cell_volume 683.40(18)
_computing_cell_refinement
;
SAINT (Bruker, 2007)
;
_computing_data_collection
;
APEX2 (Bruker, 2007)
;
_computing_data_reduction
;
SAINT (Bruker, 2012)
;
_computing_molecular_graphics
;
PLATON (Spek, 2009)
;
_computing_publication_material
;
SHELXL2014 (Sheldrick, 2015) and PLATON (Spek, 2009)
;
_computing_structure_refinement
;
SHELXL2014 (Sheldrick, 2015)
;
_computing_structure_solution
;
SHELXS97 (Sheldrick, 2008)
;
_diffrn_ambient_temperature 100(2)
_diffrn_measured_fraction_theta_full 1.000
_diffrn_measured_fraction_theta_max 0.998
_diffrn_measurement_device_type 'Bruker D8 Venture'
_diffrn_measurement_method '\f and \w scans'
_diffrn_radiation_monochromator multilayer
_diffrn_radiation_type MoK\a
_diffrn_radiation_wavelength 0.71073
_diffrn_reflns_av_R_equivalents 0.0332
_diffrn_reflns_limit_h_max 10
_diffrn_reflns_limit_h_min -10
_diffrn_reflns_limit_k_max 12
_diffrn_reflns_limit_k_min -12
_diffrn_reflns_limit_l_max 12
_diffrn_reflns_limit_l_min -13
_diffrn_reflns_number 15418
_diffrn_reflns_theta_full 25.242
_diffrn_reflns_theta_max 27.549
_diffrn_reflns_theta_min 2.167
_diffrn_standards_decay_% 0
_diffrn_standards_interval_count 0
_diffrn_standards_interval_time 0
_diffrn_standards_number 0
_exptl_absorpt_coefficient_mu 0.272
_exptl_absorpt_correction_T_max 0.968
_exptl_absorpt_correction_T_min 0.854
_exptl_absorpt_correction_type multi-scan
_exptl_absorpt_process_details
;
(SADABS; Sheldrick, 2003)
;
_exptl_crystal_colour colourless
_exptl_crystal_density_diffrn 1.389
_exptl_crystal_description block
_exptl_crystal_F_000 300
_exptl_crystal_size_max 0.140
_exptl_crystal_size_mid 0.140
_exptl_crystal_size_min 0.120
_refine_diff_density_max 0.645
_refine_diff_density_min -0.271
_refine_ls_extinction_method none
_refine_ls_goodness_of_fit_ref 1.037
_refine_ls_hydrogen_treatment constr
_refine_ls_matrix_type full
_refine_ls_number_parameters 182
_refine_ls_number_reflns 3157
_refine_ls_number_restraints 0
_refine_ls_restrained_S_all 1.037
_refine_ls_R_factor_all 0.0446
_refine_ls_R_factor_gt 0.0384
_refine_ls_shift/su_max 0.000
_refine_ls_shift/su_mean 0.000
_refine_ls_structure_factor_coef Fsqd
_refine_ls_weighting_details 'w = 1/[\s^2^(Fo^2^)+(0.0445P)^2^+0.4707P] where P=(Fo^2^+2Fc^2^)/3'
_refine_ls_weighting_scheme calc
_refine_ls_wR_factor_gt 0.0949
_refine_ls_wR_factor_ref 0.0978
_reflns_number_gt 2784
_reflns_number_total 3157
_reflns_threshold_expression I>2\s(I)
_cod_data_source_file sk3612sup1.cif
_cod_data_source_block II
_cod_depositor_comments
;Adding full bibliography for 2020320--2020321.cif.

 Adding full bibliography for 2020320--2020321.cif.
;
_cod_database_code 2020321
_cod_database_fobs_code 2020321
_shelx_space_group_comment
;
The symmetry employed for this shelxl refinement is uniquely defined
by the following loop, which should always be used as a source of
symmetry information in preference to the above space-group names.
They are only intended as comments.
;
_shelx_estimated_absorpt_t_min 0.963
_shelx_estimated_absorpt_t_max 0.968
_shelxl_version_number 2.014

loop_
_space_group_symop_operation_xyz
'x, y, z'
'-x, -y, -z'

loop_
_atom_site_type_symbol
_atom_site_label
_atom_site_fract_x
_atom_site_fract_y
_atom_site_fract_z
_atom_site_U_iso_or_equiv
_atom_site_adp_type
_atom_site_calc_flag
_atom_site_occupancy
C C1 0.8612(2) 0.37892(17) 0.10006(16) 0.0186(3) Uani d 1
H H1A 0.9902 0.3921 0.1244 0.022 Uiso calc 1
H H1B 0.8632 0.4852 0.1083 0.022 Uiso calc 1
C C2 0.7536(2) 0.26168(18) -0.05117(16) 0.0194(3) Uani d 1
H H2A 0.8046 0.3069 -0.1195 0.023 Uiso calc 1
H H2B 0.6223 0.2423 -0.0732 0.023 Uiso calc 1
C C3 0.7687(2) 0.10445(19) -0.06408(16) 0.0197(3) Uani d 1
H H3A 0.6633 0.0165 -0.1445 0.024 Uiso calc 1
H H3B 0.8835 0.1123 -0.0864 0.024 Uiso calc 1
C C3a 0.77022(18) 0.06246(17) 0.06933(15) 0.0153(3) Uani d 1
C C3b 0.76949(18) 0.16343(16) 0.19530(15) 0.0139(3) Uani d 1
C C4 0.7762(2) -0.08192(18) 0.06930(17) 0.0188(3) Uani d 1
H H4 0.7789 -0.1511 -0.0144 0.023 Uiso calc 1
C C5 0.7785(2) -0.12660(18) 0.18774(18) 0.0214(3) Uani d 1
H H5 0.7794 -0.2267 0.1845 0.026 Uiso calc 1
C C6 0.7794(2) -0.02430(19) 0.31199(17) 0.0204(3) Uani d 1
H H6 0.7803 -0.0553 0.3935 0.025 Uiso calc 1
C C6a 0.77892(19) 0.12333(17) 0.31805(15) 0.0165(3) Uani d 1
C C7 0.7881(2) 0.24291(19) 0.45085(16) 0.0203(3) Uani d 1
H H7 0.8762 0.3520 0.4588 0.024 Uiso calc 1
C C8 0.5965(2) 0.24145(19) 0.43391(16) 0.0200(3) Uani d 1
H H8A 0.5036 0.1292 0.4067 0.024 Uiso calc 1
H H8B 0.5959 0.3032 0.5272 0.024 Uiso calc 1
C C8a 0.53912(19) 0.31026(16) 0.32514(15) 0.0153(3) Uani d 1
C C9 0.39051(19) 0.34871(17) 0.32198(15) 0.0172(3) Uani d 1
Cl Cl9 0.24959(5) 0.28487(5) 0.42363(4) 0.02551(12) Uani d 1
N N10 0.34084(17) 0.43187(15) 0.24867(14) 0.0210(3) Uani d 1
C C11 0.4540(2) 0.48418(18) 0.17551(18) 0.0223(3) Uani d 1
H H11 0.4313 0.5531 0.1291 0.027 Uiso calc 1
N N12 0.59490(18) 0.45071(15) 0.16033(14) 0.0194(3) Uani d 1
C C12a 0.63380(19) 0.35715(16) 0.22866(15) 0.0146(3) Uani d 1
N N13 0.77143(16) 0.31569(14) 0.19881(13) 0.0146(2) Uani d 1
C C71 0.8549(3) 0.2155(2) 0.58802(18) 0.0308(4) Uani d 1
H H71A 0.9739 0.2111 0.5952 0.046 Uiso calc 1
H H71B 0.7643 0.1139 0.5872 0.046 Uiso calc 1
H H71C 0.8693 0.3039 0.6697 0.046 Uiso calc 1

loop_
_atom_site_aniso_label
_atom_site_aniso_U_11
_atom_site_aniso_U_22
_atom_site_aniso_U_33
_atom_site_aniso_U_12
_atom_site_aniso_U_13
_atom_site_aniso_U_23
C1 0.0153(7) 0.0168(7) 0.0255(8) 0.0067(6) 0.0088(6) 0.0087(6)
C2 0.0195(7) 0.0232(7) 0.0214(7) 0.0106(6) 0.0107(6) 0.0117(6)
C3 0.0196(7) 0.0234(7) 0.0185(7) 0.0124(6) 0.0074(6) 0.0053(6)
C3a 0.0098(6) 0.0169(7) 0.0181(7) 0.0070(5) 0.0028(5) 0.0038(5)
C3b 0.0099(6) 0.0127(6) 0.0175(7) 0.0060(5) 0.0012(5) 0.0032(5)
C4 0.0149(7) 0.0167(7) 0.0226(7) 0.0095(6) 0.0031(5) 0.0012(6)
C5 0.0166(7) 0.0167(7) 0.0315(8) 0.0102(6) 0.0034(6) 0.0076(6)
C6 0.0178(7) 0.0239(8) 0.0235(8) 0.0117(6) 0.0044(6) 0.0122(6)
C6a 0.0131(6) 0.0190(7) 0.0164(7) 0.0083(5) 0.0017(5) 0.0050(6)
C7 0.0208(7) 0.0242(8) 0.0154(7) 0.0108(6) 0.0032(6) 0.0062(6)
C8 0.0254(8) 0.0238(7) 0.0146(7) 0.0139(6) 0.0082(6) 0.0063(6)
C8a 0.0157(6) 0.0119(6) 0.0149(7) 0.0059(5) 0.0033(5) 0.0007(5)
C9 0.0143(7) 0.0145(7) 0.0183(7) 0.0050(5) 0.0047(5) 0.0008(5)
Cl9 0.01859(19) 0.0305(2) 0.0277(2) 0.00967(15) 0.01196(15) 0.00840(16)
N10 0.0171(6) 0.0183(6) 0.0277(7) 0.0106(5) 0.0058(5) 0.0048(5)
C11 0.0227(8) 0.0173(7) 0.0322(8) 0.0132(6) 0.0091(6) 0.0101(6)
N12 0.0204(6) 0.0158(6) 0.0268(7) 0.0108(5) 0.0088(5) 0.0094(5)
C12a 0.0129(6) 0.0111(6) 0.0168(7) 0.0053(5) 0.0022(5) 0.0016(5)
N13 0.0147(6) 0.0139(6) 0.0170(6) 0.0079(5) 0.0055(5) 0.0056(5)
C71 0.0316(9) 0.0436(10) 0.0198(8) 0.0173(8) 0.0066(7) 0.0146(8)

loop_
_atom_type_symbol
_atom_type_description
_atom_type_scat_dispersion_real
_atom_type_scat_dispersion_imag
_atom_type_scat_source
C C 0.0033 0.0016 'International Tables Vol C Tables 4.2.6.8 and 6.1.1.4'
H H 0.0000 0.0000 'International Tables Vol C Tables 4.2.6.8 and 6.1.1.4'
N N 0.0061 0.0033 'International Tables Vol C Tables 4.2.6.8 and 6.1.1.4'
Cl Cl 0.1484 0.1585 'International Tables Vol C Tables 4.2.6.8 and 6.1.1.4'

loop_
_geom_angle_atom_site_label_1
_geom_angle_atom_site_label_2
_geom_angle_atom_site_label_3
_geom_angle
N13 C1 C2 108.88(12)
N13 C1 H1A 109.9
C2 C1 H1A 109.9
N13 C1 H1B 109.9
C2 C1 H1B 109.9
H1A C1 H1B 108.3
C1 C2 C3 108.63(12)
C1 C2 H2A 110.0
C3 C2 H2A 110.0
C1 C2 H2B 110.0
C3 C2 H2B 110.0
H2A C2 H2B 108.3
C3a C3 C2 113.32(12)
C3a C3 H3A 108.9
C2 C3 H3A 108.9
C3a C3 H3B 108.9
C2 C3 H3B 108.9
H3A C3 H3B 107.7
C4 C3a C3b 117.88(13)
C4 C3a C3 118.93(13)
C3b C3a C3 123.18(13)
C6a C3b C3a 121.39(13)
C6a C3b N13 120.00(12)
C3a C3b N13 118.47(12)
C5 C4 C3a 121.63(14)
C5 C4 H4 119.2
C3a C4 H4 119.2
C4 C5 C6 119.65(14)
C4 C5 H5 120.2
C6 C5 H5 120.2
C5 C6 C6a 120.63(14)
C5 C6 H6 119.7
C6a C6 H6 119.7
C6 C6a C3b 118.74(13)
C6 C6a C7 123.40(13)
C3b C6a C7 117.86(13)
C6a C7 C71 114.46(13)
C6a C7 C8 108.77(12)
C71 C7 C8 110.18(13)
C6a C7 H7 107.7
C71 C7 H7 107.7
C8 C7 H7 107.7
C8a C8 C7 114.62(12)
C8a C8 H8A 108.6
C7 C8 H8A 108.6
C8a C8 H8B 108.6
C7 C8 H8B 108.6
H8A C8 H8B 107.6
C9 C8a C12a 113.28(13)
C9 C8a C8 119.95(13)
C12a C8a C8 126.48(13)
N10 C9 C8a 127.01(14)
N10 C9 Cl9 114.27(11)
C8a C9 Cl9 118.73(12)
C9 N10 C11 113.29(13)
N12 C11 N10 127.31(14)
N12 C11 H11 116.3
N10 C11 H11 116.3
C11 N12 C12a 117.62(13)
N12 C12a N13 114.68(13)
N12 C12a C8a 120.73(12)
N13 C12a C8a 124.58(13)
C12a N13 C3b 121.95(11)
C12a N13 C1 118.05(12)
C3b N13 C1 112.65(11)
C7 C71 H71A 109.5
C7 C71 H71B 109.5
H71A C71 H71B 109.5
C7 C71 H71C 109.5
H71A C71 H71C 109.5
H71B C71 H71C 109.5

loop_
_geom_bond_atom_site_label_1
_geom_bond_atom_site_label_2
_geom_bond_distance
C1 N13 1.4790(18)
C1 C2 1.521(2)
C1 H1A 0.9900
C1 H1B 0.9900
C2 C3 1.525(2)
C2 H2A 0.9900
C2 H2B 0.9900
C3 C3a 1.513(2)
C3 H3A 0.9900
C3 H3B 0.9900
C3a C4 1.396(2)
C3a C3b 1.4044(19)
C3b C6a 1.396(2)
C3b N13 1.4382(17)
C4 C5 1.379(2)
C4 H4 0.9500
C5 C6 1.392(2)
C5 H5 0.9500
C6 C6a 1.396(2)
C6 H6 0.9500
C6a C7 1.508(2)
C7 C71 1.525(2)
C7 C8 1.539(2)
C7 H7 1.0000
C8 C8a 1.509(2)
C8 H8A 0.9900
C8 H8B 0.9900
C8a C9 1.3892(19)
C8a C12a 1.426(2)
C9 N10 1.331(2)
C9 Cl9 1.7449(15)
N10 C11 1.335(2)
C11 N12 1.3293(19)
C11 H11 0.9500
N12 C12a 1.3485(18)
C12a N13 1.3834(17)
C71 H71A 0.9800
C71 H71B 0.9800
C71 H71C 0.9800

loop_
_geom_hbond_atom_site_label_D
_geom_hbond_atom_site_label_H
_geom_hbond_atom_site_label_A
_geom_hbond_site_symmetry_A
_geom_hbond_distance_DH
_geom_hbond_distance_HA
_geom_hbond_distance_DA
_geom_hbond_angle_DHA
_geom_hbond_publ_flag
C4 H4 Cg1 2_655 0.95 2.72 3.4323(18) 133 no

loop_
_geom_torsion_atom_site_label_1
_geom_torsion_atom_site_label_2
_geom_torsion_atom_site_label_3
_geom_torsion_atom_site_label_4
_geom_torsion
N13 C1 C2 C3 -64.95(14)
C1 C2 C3 C3a 35.82(16)
C2 C3 C3a C4 177.51(12)
C2 C3 C3a C3b -3.78(19)
C4 C3a C3b C6a 1.5(2)
C3 C3a C3b C6a -177.23(13)
C4 C3a C3b N13 177.33(12)
C3 C3a C3b N13 -1.4(2)
C3b C3a C4 C5 1.0(2)
C3 C3a C4 C5 179.80(13)
C3a C4 C5 C6 -1.6(2)
C4 C5 C6 C6a -0.3(2)
C5 C6 C6a C3b 2.7(2)
C5 C6 C6a C7 -177.27(14)
C3a C3b C6a C6 -3.3(2)
N13 C3b C6a C6 -179.11(12)
C3a C3b C6a C7 176.66(13)
N13 C3b C6a C7 0.88(19)
C6 C6a C7 C71 17.3(2)
C3b C6a C7 C71 -162.65(14)
C6 C6a C7 C8 -106.35(16)
C3b C6a C7 C8 73.65(16)
C6a C7 C8 C8a -69.36(16)
C71 C7 C8 C8a 164.43(13)
C7 C8 C8a C9 -165.69(13)
C7 C8 C8a C12a 7.7(2)
C12a C8a C9 N10 -5.3(2)
C8 C8a C9 N10 168.88(14)
C12a C8a C9 Cl9 174.96(10)
C8 C8a C9 Cl9 -10.83(18)
C8a C9 N10 C11 -1.9(2)
Cl9 C9 N10 C11 177.85(11)
C9 N10 C11 N12 6.0(2)
N10 C11 N12 C12a -2.0(2)
C11 N12 C12a N13 174.74(13)
C11 N12 C12a C8a -6.4(2)
C9 C8a C12a N12 9.4(2)
C8 C8a C12a N12 -164.32(14)
C9 C8a C12a N13 -171.79(13)
C8 C8a C12a N13 14.5(2)
N12 C12a N13 C3b -146.76(13)
C8a C12a N13 C3b 34.4(2)
N12 C12a N13 C1 1.07(18)
C8a C12a N13 C1 -177.77(13)
C6a C3b N13 C12a -62.33(18)
C3a C3b N13 C12a 121.78(14)
C6a C3b N13 C1 148.28(13)
C3a C3b N13 C1 -27.62(17)
C2 C1 N13 C12a -89.26(15)
C2 C1 N13 C3b 61.44(15)
